data_1530712
loop_
_publ_author_name
'Savborg, O.'
'Lundberg, M.'

_publ_section_title
;
 Structures of Niobium and Tantalum Oxide Fluorides Containing Lone-Pair
 Ions I.Pb3 M4 O12 F2 (M=Nb Or Ta): A Structure with Recognizable
 Pyrochlore Units
;
_journal_name_full 'Journal of Solid State Chemistry'
_journal_page_first 135
_journal_page_last 142
_journal_volume 57
_journal_year 1985
_chemical_formula_sum 'F2 Nb4 O12 Pb3'
_chemical_name_systematic 'Pb3 Nb4 O12 F2'
_space_group_IT_number 136
_symmetry_space_group_name_Hall '-P 4n 2n'
_symmetry_space_group_name_H-M 'P 42/m n m'
_cell_angle_alpha 90
_cell_angle_beta 90
_cell_angle_gamma 90
_cell_formula_units_Z 4
_cell_length_a 12.6595
_cell_length_b 12.6595
_cell_length_c 7.4524
_cell_volume 1194.344
_citation_journal_id_ASTM JSSCBI
_cod_data_source_file Savborg_JSSCBI_1985_1202.cif
_cod_data_source_block F2Nb4O12Pb3
_cod_database_code 1530712

loop_
_symmetry_equiv_pos_as_xyz
x,y,z
-y+1/2,x+1/2,z+1/2
-x,-y,z
y+1/2,-x+1/2,z+1/2
x+1/2,-y+1/2,-z+1/2
y,x,-z
-x+1/2,y+1/2,-z+1/2
-y,-x,-z
-x,-y,-z
y-1/2,-x-1/2,-z-1/2
x,y,-z
-y-1/2,x-1/2,-z-1/2
-x-1/2,y-1/2,z-1/2
-y,-x,z
x-1/2,-y-1/2,z-1/2
y,x,z

loop_
_atom_site_label
_atom_site_type_symbol
_atom_site_fract_x
_atom_site_fract_y
_atom_site_fract_z
_atom_site_occupancy
_atom_site_U_iso_or_equiv
Nb1 Nb+5 0.2977 0.2977 0.2524 1 0.0
F2 F-1 0.11 0.473 0 0.5 0.0
O5 O-2 0.11 0.473 0 0.5 0.0
O4 O-2 0.258 0.258 0 1 0.0
Pb1 Pb+2 0 0 0.2563 1 0.0
O3 O-2 0.168 -0.168 0 1 0.0
Pb2 Pb+2 0.2924 0.0518 0 1 0.0
O6 O-2 0.296 0.448 0.188 1 0.0
Nb2 Nb+5 0.2412 0.5456 0 1 0.0
O2 O-2 0.301 0.144 0.308 1 0.0
F1 F-1 0.094 0.094 0 1 0.0
O1 O-2 0.39 -0.39 0 1 0.0
